data_4115706
loop_
_publ_author_name
'Manal A. Rawashdeh-Omary'
'Mohammad A. Omary'
'John P. Fackler'
'Rossana Galassi'
'Bianca R. Pietroni'
'Alfredo Burini'

_publ_section_title
;
 Chemistry and Optoelectronic Properties of Stacked Supramolecular
 Entities of Trinuclear Gold(I) Complexes Sandwiching Small Organic Acids
;
_journal_name_full 'Journal of the American Chemical Society'
_journal_page_first 9689
_journal_page_last 9691
_journal_paper_doi 10.1021/ja016279g
_journal_volume 123
_journal_year 2001
_chemical_formula_sum 'C36 H36 Au3 F6 N3 O3'
_chemical_formula_weight 1263.58
_chemical_name_systematic
; 
 ? 
;
_space_group_IT_number 14
_symmetry_cell_setting monoclinic
_symmetry_space_group_name_Hall '-P 2ybc'
_symmetry_space_group_name_H-M 'P 1 21/c 1'
_atom_sites_solution_hydrogens geom
_atom_sites_solution_primary direct
_atom_sites_solution_secondary difmap
_audit_creation_method SHELXL-97
_cell_angle_alpha 90.00
_cell_angle_beta 99.804(3)
_cell_angle_gamma 90.00
_cell_formula_units_Z 4
_cell_length_a 7.3364(12)
_cell_length_b 35.272(6)
_cell_length_c 14.356(2)
_cell_measurement_reflns_used 1020
_cell_measurement_temperature 110(2)
_cell_measurement_theta_max 27.956
_cell_measurement_theta_min 3.4655
_cell_volume 3660.6(10)
_computing_cell_refinement 'Bruker SMART'
_computing_data_collection 'Bruker SMART'
_computing_data_reduction 'Bruker SHELXTL'
_computing_molecular_graphics 'Bruker SHELXTL'
_computing_publication_material 'Bruker SHELXTL'
_computing_structure_refinement 'SHELXL-97 (Sheldrick, 1997)'
_computing_structure_solution 'SHELXS-97 (Sheldrick, 1990)'
_diffrn_ambient_temperature 110(2)
_diffrn_measured_fraction_theta_full 0.985
_diffrn_measured_fraction_theta_max 0.985
_diffrn_measurement_device_type 'CCD area detector'
_diffrn_measurement_method 'phi and omega scans'
_diffrn_radiation_monochromator graphite
_diffrn_radiation_source normal-focus
_diffrn_radiation_type MoK\a
_diffrn_radiation_wavelength 0.71073
_diffrn_reflns_av_R_equivalents 0.0470
_diffrn_reflns_av_sigmaI/netI 0.0276
_diffrn_reflns_limit_h_max 9
_diffrn_reflns_limit_h_min -9
_diffrn_reflns_limit_k_max 46
_diffrn_reflns_limit_k_min -46
_diffrn_reflns_limit_l_max 18
_diffrn_reflns_limit_l_min -19
_diffrn_reflns_number 62086
_diffrn_reflns_theta_full 28.32
_diffrn_reflns_theta_max 28.32
_diffrn_reflns_theta_min 1.55
_exptl_absorpt_coefficient_mu 12.063
_exptl_absorpt_correction_T_max 0.089582
_exptl_absorpt_correction_T_min 0.1964
_exptl_absorpt_correction_type multi-scan
_exptl_absorpt_process_details 0.036891
_exptl_crystal_colour colorless
_exptl_crystal_density_diffrn 2.293
_exptl_crystal_description block
_exptl_crystal_F_000 2352
_exptl_crystal_size_max 0.20
_exptl_crystal_size_mid 0.20
_exptl_crystal_size_min 0.20
_refine_diff_density_max 3.167
_refine_diff_density_min -2.429
_refine_diff_density_rms 0.256
_refine_ls_extinction_coef 0.00112(9)
_refine_ls_extinction_expression Fc^*^=kFc[1+0.001xFc^2^\l^3^/sin(2\q)]^-1/4^
_refine_ls_extinction_method SHELXL
_refine_ls_goodness_of_fit_ref 1.085
_refine_ls_hydrogen_treatment noref
_refine_ls_matrix_type full
_refine_ls_number_parameters 461
_refine_ls_number_reflns 8978
_refine_ls_number_restraints 0
_refine_ls_restrained_S_all 1.085
_refine_ls_R_factor_all 0.0404
_refine_ls_R_factor_gt 0.0352
_refine_ls_shift/su_max 0.001
_refine_ls_shift/su_mean 0.000
_refine_ls_structure_factor_coef Fsqd
_refine_ls_weighting_details 'calc w=1/[\s^2^(Fo^2^)+(0.0900P)^2^+0.0000P] where P=(Fo^2^+2Fc^2^)/3'
_refine_ls_weighting_scheme calc
_refine_ls_wR_factor_gt 0.1167
_refine_ls_wR_factor_ref 0.1202
_reflns_number_gt 8147
_reflns_number_total 8978
_reflns_threshold_expression >2sigma(I)
_cod_data_source_file ja016279g_s1_2.cif
_cod_data_source_block jf11a
_cod_original_cell_volume 3660.7(10)
_cod_database_code 4115706

loop_
_symmetry_equiv_pos_as_xyz
'x, y, z'
'-x, y+1/2, -z+1/2'
'-x, -y, -z'
'x, -y-1/2, z-1/2'

loop_
_atom_site_label
_atom_site_type_symbol
_atom_site_fract_x
_atom_site_fract_y
_atom_site_fract_z
_atom_site_U_iso_or_equiv
_atom_site_adp_type
_atom_site_occupancy
_atom_site_symmetry_multiplicity
_atom_site_calc_flag
_atom_site_refinement_flags
Au1 Au 0.22311(3) 0.153776(6) 0.307616(16) 0.01370(9) Uani 1 1 d .
Au2 Au 0.37601(3) 0.178234(6) 0.531563(16) 0.01367(9) Uani 1 1 d .
Au3 Au 0.25222(3) 0.090544(6) 0.478972(16) 0.01399(9) Uani 1 1 d .
O1 O 0.0870(7) 0.04018(13) 0.3234(3) 0.0239(11) Uani 1 1 d .
O2 O 0.2825(7) 0.23552(13) 0.2748(3) 0.0199(10) Uani 1 1 d .
O3 O 0.4992(7) 0.14673(13) 0.7232(3) 0.0208(10) Uani 1 1 d .
N1 N 0.1423(7) 0.09906(15) 0.2754(4) 0.0151(10) Uani 1 1 d .
N2 N 0.3398(7) 0.21845(16) 0.4263(4) 0.0176(11) Uani 1 1 d .
N3 N 0.3673(7) 0.10423(15) 0.6162(4) 0.0147(10) Uani 1 1 d .
C1 C 0.1511(8) 0.07570(18) 0.3477(4) 0.0154(12) Uani 1 1 d .
C2 C 0.0699(12) 0.0133(2) 0.3978(5) 0.0277(16) Uani 1 1 d .
H2A H -0.0391 0.0194 0.4272 0.033 Uiso 1 1 calc R
H2B H 0.1817 0.0140 0.4474 0.033 Uiso 1 1 calc R
C3 C 0.0479(9) -0.02574(17) 0.3518(5) 0.0176(12) Uani 1 1 d .
H3A H 0.0345 -0.0449 0.3997 0.026 Uiso 1 1 calc R
H3B H 0.1573 -0.0315 0.3237 0.026 Uiso 1 1 calc R
H3C H -0.0623 -0.0259 0.3025 0.026 Uiso 1 1 calc R
C4 C 0.0793(8) 0.08807(18) 0.1789(4) 0.0144(12) Uani 1 1 d .
C5 C -0.0402(9) 0.11295(18) 0.1224(4) 0.0167(12) Uani 1 1 d .
H5A H -0.0797 0.1355 0.1492 0.020 Uiso 1 1 calc R
C6 C -0.1019(9) 0.1050(2) 0.0274(5) 0.0197(13) Uani 1 1 d .
H6A H -0.1825 0.1224 -0.0098 0.024 Uiso 1 1 calc R
C7 C -0.0478(9) 0.07213(19) -0.0145(5) 0.0210(13) Uani 1 1 d .
C8 C 0.0731(9) 0.04721(19) 0.0434(5) 0.0192(13) Uani 1 1 d .
H8A H 0.1139 0.0248 0.0167 0.023 Uiso 1 1 calc R
C9 C 0.1334(8) 0.05483(18) 0.1386(4) 0.0151(11) Uani 1 1 d .
H9A H 0.2119 0.0373 0.1764 0.018 Uiso 1 1 calc R
C10 C -0.1163(10) 0.0634(2) -0.1176(5) 0.0256(15) Uani 1 1 d .
H10A H -0.1977 0.0839 -0.1459 0.038 Uiso 1 1 calc R
H10B H -0.1850 0.0395 -0.1230 0.038 Uiso 1 1 calc R
H10C H -0.0106 0.0613 -0.1508 0.038 Uiso 1 1 calc R
C11 C 0.2905(9) 0.20749(18) 0.3381(4) 0.0156(12) Uani 1 1 d .
C12 C 0.2146(10) 0.2266(2) 0.1760(5) 0.0241(14) Uani 1 1 d .
H12A H 0.2547 0.2007 0.1618 0.029 Uiso 1 1 calc R
H12B H 0.2677 0.2447 0.1351 0.029 Uiso 1 1 calc R
C13 C 0.0065(10) 0.2289(2) 0.1550(5) 0.0265(15) Uani 1 1 d .
H13A H -0.0370 0.2227 0.0883 0.040 Uiso 1 1 calc R
H13B H -0.0330 0.2546 0.1680 0.040 Uiso 1 1 calc R
H13C H -0.0459 0.2108 0.1949 0.040 Uiso 1 1 calc R
C14 C 0.3611(9) 0.25799(17) 0.4492(4) 0.0160(12) Uani 1 1 d .
C15 C 0.2159(9) 0.28372(18) 0.4278(5) 0.0185(13) Uani 1 1 d .
H15A H 0.1006 0.2754 0.3935 0.022 Uiso 1 1 calc R
C16 C 0.2368(9) 0.32098(17) 0.4555(5) 0.0180(13) Uani 1 1 d .
H16A H 0.1356 0.3380 0.4406 0.022 Uiso 1 1 calc R
C17 C 0.4060(8) 0.33430(18) 0.5057(5) 0.0164(12) Uani 1 1 d .
C18 C 0.5486(8) 0.30842(18) 0.5293(5) 0.0173(12) Uani 1 1 d .
H18A H 0.6625 0.3167 0.5653 0.021 Uiso 1 1 calc R
C19 C 0.5286(8) 0.27030(17) 0.5012(5) 0.0163(12) Uani 1 1 d .
H19A H 0.6283 0.2530 0.5175 0.020 Uiso 1 1 calc R
C20 C 0.4256(10) 0.37542(19) 0.5382(6) 0.0266(15) Uani 1 1 d .
H20A H 0.5518 0.3798 0.5717 0.040 Uiso 1 1 calc R
H20B H 0.3374 0.3807 0.5807 0.040 Uiso 1 1 calc R
H20C H 0.4002 0.3922 0.4831 0.040 Uiso 1 1 calc R
C21 C 0.4171(8) 0.13969(18) 0.6350(4) 0.0155(12) Uani 1 1 d .
C22 C 0.5502(11) 0.1853(2) 0.7528(5) 0.0278(16) Uani 1 1 d .
H22A H 0.4693 0.1946 0.7965 0.033 Uiso 1 1 calc R
H22B H 0.5359 0.2023 0.6972 0.033 Uiso 1 1 calc R
C23 C 0.7458(11) 0.1848(3) 0.8010(7) 0.040(2) Uani 1 1 d .
H23A H 0.7835 0.2104 0.8221 0.060 Uiso 1 1 calc R
H23B H 0.8246 0.1757 0.7570 0.060 Uiso 1 1 calc R
H23C H 0.7583 0.1678 0.8559 0.060 Uiso 1 1 calc R
C24 C 0.3895(8) 0.07428(18) 0.6863(4) 0.0154(12) Uani 1 1 d .
C25 C 0.4407(8) 0.03858(18) 0.6591(4) 0.0164(12) Uani 1 1 d .
H25A H 0.4709 0.0351 0.5979 0.020 Uiso 1 1 calc R
C26 C 0.4483(9) 0.00750(18) 0.7209(5) 0.0183(13) Uani 1 1 d .
H26A H 0.4871 -0.0166 0.7019 0.022 Uiso 1 1 calc R
C27 C 0.3995(9) 0.01180(18) 0.8090(5) 0.0177(12) Uani 1 1 d .
C28 C 0.3514(8) 0.0478(2) 0.8363(5) 0.0190(13) Uani 1 1 d .
H28A H 0.3228 0.0513 0.8978 0.023 Uiso 1 1 calc R
C29 C 0.3439(9) 0.07866(19) 0.7768(5) 0.0198(13) Uani 1 1 d .
H29A H 0.3080 0.1028 0.7969 0.024 Uiso 1 1 calc R
C30 C 0.3889(9) -0.0229(2) 0.8739(5) 0.0231(14) Uani 1 1 d .
H30A H 0.4277 -0.0457 0.8435 0.035 Uiso 1 1 calc R
H30B H 0.2614 -0.0261 0.8847 0.035 Uiso 1 1 calc R
H30C H 0.4708 -0.0188 0.9345 0.035 Uiso 1 1 calc R
C1S C 0.7262(10) 0.1545(2) 0.3376(6) 0.0298(17) Uani 1 1 d .
C2S C 0.6905(10) 0.1173(2) 0.3562(6) 0.0266(15) Uani 1 1 d .
C3S C 0.7317(11) 0.1035(2) 0.4460(6) 0.0280(16) Uani 1 1 d .
C4S C 0.8098(10) 0.1269(2) 0.5212(5) 0.0293(16) Uani 1 1 d .
C5S C 0.8412(11) 0.1641(2) 0.5020(6) 0.0320(17) Uani 1 1 d .
C6S C 0.8018(10) 0.1781(2) 0.4110(7) 0.0323(18) Uani 1 1 d .
F1S F 0.6838(7) 0.16786(15) 0.2493(4) 0.0414(12) Uani 1 1 d .
F2S F 0.6207(7) 0.09441(14) 0.2845(4) 0.0376(11) Uani 1 1 d .
F3S F 0.6993(6) 0.06674(12) 0.4634(4) 0.0341(10) Uani 1 1 d .
F4S F 0.8450(7) 0.11405(14) 0.6090(3) 0.0418(12) Uani 1 1 d .
F5S F 0.9132(8) 0.18690(17) 0.5734(4) 0.0521(15) Uani 1 1 d .
F6S F 0.8344(8) 0.21505(14) 0.3936(4) 0.0496(14) Uani 1 1 d .

loop_
_atom_site_aniso_label
_atom_site_aniso_U_11
_atom_site_aniso_U_22
_atom_site_aniso_U_33
_atom_site_aniso_U_23
_atom_site_aniso_U_13
_atom_site_aniso_U_12
Au1 0.01923(14) 0.00914(13) 0.01246(14) -0.00204(8) 0.00197(9) -0.00152(8)
Au2 0.01814(14) 0.00971(13) 0.01234(14) -0.00025(8) 0.00028(9) 0.00006(7)
Au3 0.01986(14) 0.01143(13) 0.01002(13) -0.00145(8) 0.00066(9) -0.00191(8)
O1 0.045(3) 0.015(2) 0.011(2) -0.0005(18) 0.003(2) -0.015(2)
O2 0.035(3) 0.012(2) 0.011(2) 0.0022(17) 0.0003(18) -0.0075(18)
O3 0.034(3) 0.011(2) 0.014(2) -0.0008(18) -0.0064(19) -0.0024(18)
N1 0.024(3) 0.011(2) 0.010(2) -0.003(2) 0.001(2) 0.002(2)
N2 0.017(2) 0.019(3) 0.014(3) 0.000(2) -0.003(2) 0.001(2)
N3 0.021(2) 0.011(2) 0.011(2) 0.000(2) -0.0007(19) -0.0015(19)
C1 0.015(3) 0.021(3) 0.012(3) 0.003(2) 0.007(2) 0.002(2)
C2 0.053(5) 0.017(3) 0.014(3) -0.003(3) 0.010(3) -0.013(3)
C3 0.024(3) 0.008(3) 0.020(3) 0.002(2) 0.001(2) 0.001(2)
C4 0.017(3) 0.017(3) 0.009(3) 0.000(2) 0.001(2) 0.001(2)
C5 0.022(3) 0.013(3) 0.015(3) 0.000(2) 0.004(2) 0.003(2)
C6 0.018(3) 0.022(3) 0.018(3) 0.001(3) 0.001(2) -0.001(2)
C7 0.022(3) 0.021(3) 0.018(3) -0.003(3) -0.002(3) -0.009(3)
C8 0.022(3) 0.018(3) 0.018(3) -0.001(2) 0.005(2) -0.006(2)
C9 0.020(3) 0.013(3) 0.012(3) -0.002(2) 0.003(2) -0.001(2)
C10 0.031(4) 0.027(4) 0.017(3) -0.007(3) -0.002(3) -0.004(3)
C11 0.021(3) 0.012(3) 0.015(3) 0.000(2) 0.004(2) -0.001(2)
C12 0.039(4) 0.022(4) 0.012(3) 0.000(3) 0.006(3) -0.002(3)
C13 0.032(4) 0.026(4) 0.020(3) 0.002(3) 0.001(3) 0.008(3)
C14 0.030(3) 0.009(3) 0.011(3) -0.002(2) 0.008(2) -0.002(2)
C15 0.017(3) 0.017(3) 0.019(3) 0.001(3) -0.001(2) 0.000(2)
C16 0.020(3) 0.012(3) 0.020(3) -0.001(2) -0.003(2) 0.004(2)
C17 0.019(3) 0.014(3) 0.016(3) -0.007(2) 0.003(2) 0.000(2)
C18 0.016(3) 0.014(3) 0.022(3) -0.003(2) 0.005(2) -0.001(2)
C19 0.018(3) 0.008(3) 0.022(3) 0.003(2) 0.001(2) 0.006(2)
C20 0.032(4) 0.011(3) 0.036(4) -0.006(3) 0.001(3) 0.001(3)
C21 0.017(3) 0.017(3) 0.010(3) 0.000(2) -0.003(2) 0.001(2)
C22 0.045(4) 0.016(3) 0.018(3) -0.012(3) -0.008(3) -0.001(3)
C23 0.032(4) 0.031(5) 0.053(6) -0.006(4) -0.001(4) -0.009(3)
C24 0.015(3) 0.014(3) 0.015(3) 0.006(2) -0.003(2) -0.002(2)
C25 0.020(3) 0.017(3) 0.012(3) 0.001(2) -0.001(2) 0.000(2)
C26 0.023(3) 0.010(3) 0.019(3) 0.004(2) -0.002(2) -0.001(2)
C27 0.022(3) 0.010(3) 0.021(3) 0.001(2) 0.002(2) 0.000(2)
C28 0.017(3) 0.027(4) 0.013(3) 0.004(3) 0.002(2) -0.003(2)
C29 0.025(3) 0.016(3) 0.018(3) -0.003(3) 0.000(2) -0.001(2)
C30 0.022(3) 0.023(3) 0.023(4) 0.006(3) -0.001(3) -0.001(3)
C1S 0.025(4) 0.033(4) 0.035(4) 0.004(3) 0.013(3) 0.008(3)
C2S 0.024(3) 0.023(4) 0.033(4) -0.003(3) 0.007(3) -0.002(3)
C3S 0.037(4) 0.014(3) 0.036(4) -0.001(3) 0.015(3) 0.008(3)
C4S 0.028(4) 0.032(4) 0.029(4) -0.006(3) 0.007(3) 0.009(3)
C5S 0.030(4) 0.026(4) 0.043(5) -0.013(4) 0.014(3) 0.006(3)
C6S 0.023(4) 0.023(4) 0.056(6) -0.004(4) 0.022(4) 0.000(3)
F1S 0.048(3) 0.043(3) 0.037(3) 0.010(2) 0.019(2) -0.002(2)
F2S 0.043(3) 0.036(3) 0.032(3) -0.009(2) 0.000(2) -0.005(2)
F3S 0.038(2) 0.019(2) 0.044(3) 0.0029(19) 0.005(2) 0.0020(18)
F4S 0.053(3) 0.038(3) 0.031(3) -0.006(2) 0.000(2) 0.014(2)
F5S 0.050(3) 0.046(3) 0.059(4) -0.031(3) 0.004(3) 0.002(3)
F6S 0.060(3) 0.026(3) 0.071(4) 0.001(3) 0.032(3) -0.003(2)

loop_
_atom_type_symbol
_atom_type_description
_atom_type_scat_dispersion_real
_atom_type_scat_dispersion_imag
_atom_type_scat_source
C C 0.0033 0.0016 'International Tables Vol C Tables 4.2.6.8 and 6.1.1.4'
H H 0.0000 0.0000 'International Tables Vol C Tables 4.2.6.8 and 6.1.1.4'
N N 0.0061 0.0033 'International Tables Vol C Tables 4.2.6.8 and 6.1.1.4'
O O 0.0106 0.0060 'International Tables Vol C Tables 4.2.6.8 and 6.1.1.4'
F F 0.0171 0.0103 'International Tables Vol C Tables 4.2.6.8 and 6.1.1.4'
Au Au -2.0133 8.8022 'International Tables Vol C Tables 4.2.6.8 and 6.1.1.4'

loop_
_geom_angle_atom_site_label_1
_geom_angle_atom_site_label_2
_geom_angle_atom_site_label_3
_geom_angle
C11 Au1 N1 177.6(2)
C11 Au1 Au3 119.87(18)
N1 Au1 Au3 60.72(15)
C11 Au1 Au2 60.72(18)
N1 Au1 Au2 119.89(15)
Au3 Au1 Au2 59.173(12)
C21 Au2 N2 178.6(2)
C21 Au2 Au3 61.93(18)
N2 Au2 Au3 119.06(15)
C21 Au2 Au1 121.60(18)
N2 Au2 Au1 59.30(15)
Au3 Au2 Au1 59.914(7)
C1 Au3 N3 177.4(2)
C1 Au3 Au2 120.98(19)
N3 Au3 Au2 60.45(14)
C1 Au3 Au1 60.12(19)
N3 Au3 Au1 121.16(14)
Au2 Au3 Au1 60.913(12)
C1 O1 C2 118.8(5)
C11 O2 C12 118.1(5)
C21 O3 C22 120.4(5)
C1 N1 C4 123.7(5)
C1 N1 Au1 116.0(4)
C4 N1 Au1 120.3(4)
C11 N2 C14 120.6(5)
C11 N2 Au2 119.0(4)
C14 N2 Au2 120.4(4)
C21 N3 C24 123.8(5)
C21 N3 Au3 118.1(4)
C24 N3 Au3 118.1(4)
N1 C1 O1 113.8(5)
N1 C1 Au3 123.1(5)
O1 C1 Au3 123.1(4)
O1 C2 C3 106.7(5)
C9 C4 C5 118.8(6)
C9 C4 N1 124.0(5)
C5 C4 N1 117.2(5)
C6 C5 C4 120.7(6)
C5 C6 C7 121.4(6)
C6 C7 C8 117.4(6)
C6 C7 C10 121.3(6)
C8 C7 C10 121.4(6)
C9 C8 C7 121.4(6)
C8 C9 C4 120.4(6)
N2 C11 O2 114.2(6)
N2 C11 Au1 120.6(5)
O2 C11 Au1 125.1(4)
O2 C12 C13 110.5(6)
C19 C14 C15 119.1(6)
C19 C14 N2 118.5(6)
C15 C14 N2 122.2(6)
C16 C15 C14 121.0(6)
C15 C16 C17 120.9(6)
C18 C17 C16 118.0(6)
C18 C17 C20 121.6(6)
C16 C17 C20 120.3(6)
C17 C18 C19 121.5(6)
C14 C19 C18 119.5(6)
N3 C21 O3 115.9(5)
N3 C21 Au2 119.5(4)
O3 C21 Au2 124.6(5)
O3 C22 C23 107.8(6)
C25 C24 C29 118.6(6)
C25 C24 N3 118.0(6)
C29 C24 N3 123.1(6)
C24 C25 C26 120.9(6)
C27 C26 C25 120.3(6)
C26 C27 C28 118.4(6)
C26 C27 C30 120.8(6)
C28 C27 C30 120.8(6)
C29 C28 C27 122.1(6)
C28 C29 C24 119.7(6)
F1S C1S C2S 119.9(8)
F1S C1S C6S 120.7(7)
C2S C1S C6S 119.4(8)
F2S C2S C3S 120.4(7)
F2S C2S C1S 119.2(7)
C3S C2S C1S 120.4(7)
F3S C3S C2S 120.0(7)
F3S C3S C4S 119.0(7)
C2S C3S C4S 121.0(7)
F4S C4S C5S 120.5(7)
F4S C4S C3S 121.3(8)
C5S C4S C3S 118.0(8)
F5S C5S C4S 118.6(8)
F5S C5S C6S 120.3(8)
C4S C5S C6S 121.1(8)
F6S C6S C5S 120.1(8)
F6S C6S C1S 119.9(8)
C5S C6S C1S 120.0(7)

loop_
_geom_bond_atom_site_label_1
_geom_bond_atom_site_label_2
_geom_bond_distance
Au1 C11 1.988(6)
Au1 N1 2.048(5)
Au1 Au3 3.3004(5)
Au1 Au2 3.3332(6)
Au2 C21 1.997(6)
Au2 N2 2.057(5)
Au2 Au3 3.2754(6)
Au3 C1 1.974(6)
Au3 N3 2.064(5)
O1 C1 1.363(8)
O1 C2 1.451(8)
O2 C11 1.337(7)
O2 C12 1.456(8)
O3 C21 1.330(7)
O3 C22 1.454(8)
N1 C1 1.318(8)
N1 C4 1.438(8)
N2 C11 1.314(8)
N2 C14 1.435(8)
N3 C21 1.318(8)
N3 C24 1.449(8)
C2 C3 1.523(9)
C4 C9 1.395(8)
C4 C5 1.398(9)
C5 C6 1.390(9)
C6 C7 1.396(10)
C7 C8 1.414(10)
C7 C10 1.512(9)
C8 C9 1.388(9)
C12 C13 1.507(10)
C14 C19 1.393(9)
C14 C15 1.394(9)
C15 C16 1.374(9)
C16 C17 1.406(9)
C17 C18 1.386(9)
C17 C20 1.523(9)
C18 C19 1.404(9)
C22 C23 1.483(11)
C24 C25 1.389(9)
C24 C29 1.404(9)
C25 C26 1.405(9)
C26 C27 1.381(9)
C27 C28 1.393(9)
C27 C30 1.547(9)
C28 C29 1.378(9)
C1S F1S 1.339(10)
C1S C2S 1.374(11)
C1S C6S 1.381(12)
C2S F2S 1.339(9)
C2S C3S 1.362(11)
C3S F3S 1.350(9)
C3S C4S 1.402(11)
C4S F4S 1.324(9)
C4S C5S 1.369(12)
C5S F5S 1.338(10)
C5S C6S 1.380(13)
C6S F6S 1.357(9)

loop_
_geom_torsion_atom_site_label_1
_geom_torsion_atom_site_label_2
_geom_torsion_atom_site_label_3
_geom_torsion_atom_site_label_4
_geom_torsion
C11 Au1 Au2 C21 -176.0(3)
N1 Au1 Au2 C21 6.6(3)
Au3 Au1 Au2 C21 5.7(2)
C11 Au1 Au2 N2 2.8(3)
N1 Au1 Au2 N2 -174.5(2)
Au3 Au1 Au2 N2 -175.43(17)
C11 Au1 Au2 Au3 178.2(2)
N1 Au1 Au2 Au3 0.90(17)
C21 Au2 Au3 C1 -177.1(3)
N2 Au2 Au3 C1 1.8(3)
Au1 Au2 Au3 C1 -2.7(2)
C21 Au2 Au3 N3 0.4(3)
N2 Au2 Au3 N3 179.3(2)
Au1 Au2 Au3 N3 174.83(17)
C21 Au2 Au3 Au1 -174.5(2)
N2 Au2 Au3 Au1 4.50(17)
C11 Au1 Au3 C1 175.6(3)
N1 Au1 Au3 C1 -1.7(3)
Au2 Au1 Au3 C1 177.4(2)
C11 Au1 Au3 N3 -7.0(3)
N1 Au1 Au3 N3 175.6(2)
Au2 Au1 Au3 N3 -5.25(17)
C11 Au1 Au3 Au2 -1.8(2)
N1 Au1 Au3 Au2 -179.10(17)
C11 Au1 N1 C1 -103(6)
Au3 Au1 N1 C1 2.5(4)
Au2 Au1 N1 C1 1.6(5)
C11 Au1 N1 C4 77(6)
Au3 Au1 N1 C4 -178.0(5)
Au2 Au1 N1 C4 -178.9(4)
C21 Au2 N2 C11 128(10)
Au3 Au2 N2 C11 -8.8(5)
Au1 Au2 N2 C11 -4.3(4)
C21 Au2 N2 C14 -54(10)
Au3 Au2 N2 C14 168.9(4)
Au1 Au2 N2 C14 173.4(5)
C1 Au3 N3 C21 124(5)
Au2 Au3 N3 C21 -0.6(4)
Au1 Au3 N3 C21 4.7(5)
C1 Au3 N3 C24 -56(5)
Au2 Au3 N3 C24 179.7(5)
Au1 Au3 N3 C24 -175.0(4)
C4 N1 C1 O1 -2.7(9)
Au1 N1 C1 O1 176.8(4)
C4 N1 C1 Au3 176.1(4)
Au1 N1 C1 Au3 -4.3(7)
C2 O1 C1 N1 -173.0(6)
C2 O1 C1 Au3 8.1(8)
N3 Au3 C1 N1 -117(5)
Au2 Au3 C1 N1 5.5(6)
Au1 Au3 C1 N1 2.8(4)
N3 Au3 C1 O1 61(5)
Au2 Au3 C1 O1 -175.8(4)
Au1 Au3 C1 O1 -178.5(6)
C1 O1 C2 C3 -164.8(6)
C1 N1 C4 C9 -44.9(9)
Au1 N1 C4 C9 135.6(5)
C1 N1 C4 C5 136.5(6)
Au1 N1 C4 C5 -43.0(7)
C9 C4 C5 C6 -1.0(9)
N1 C4 C5 C6 177.6(6)
C4 C5 C6 C7 0.3(10)
C5 C6 C7 C8 -0.3(10)
C5 C6 C7 C10 179.5(6)
C6 C7 C8 C9 1.0(9)
C10 C7 C8 C9 -178.8(6)
C7 C8 C9 C4 -1.7(9)
C5 C4 C9 C8 1.7(9)
N1 C4 C9 C8 -176.9(6)
C14 N2 C11 O2 6.5(9)
Au2 N2 C11 O2 -175.8(4)
C14 N2 C11 Au1 -170.5(4)
Au2 N2 C11 Au1 7.1(7)
C12 O2 C11 N2 -175.1(6)
C12 O2 C11 Au1 1.8(8)
N1 Au1 C11 N2 101(5)
Au3 Au1 C11 N2 -2.7(6)
Au2 Au1 C11 N2 -4.4(4)
N1 Au1 C11 O2 -75(6)
Au3 Au1 C11 O2 -179.4(4)
Au2 Au1 C11 O2 178.9(6)
C11 O2 C12 C13 85.6(7)
C11 N2 C14 C19 -125.3(7)
Au2 N2 C14 C19 57.1(7)
C11 N2 C14 C15 59.8(8)
Au2 N2 C14 C15 -117.8(6)
C19 C14 C15 C16 1.2(10)
N2 C14 C15 C16 176.1(6)
C14 C15 C16 C17 0.5(10)
C15 C16 C17 C18 -2.3(10)
C15 C16 C17 C20 -178.4(7)
C16 C17 C18 C19 2.4(10)
C20 C17 C18 C19 178.4(6)
C15 C14 C19 C18 -1.2(9)
N2 C14 C19 C18 -176.2(6)
C17 C18 C19 C14 -0.7(10)
C24 N3 C21 O3 3.0(9)
Au3 N3 C21 O3 -176.6(4)
C24 N3 C21 Au2 -179.4(4)
Au3 N3 C21 Au2 0.9(6)
C22 O3 C21 N3 -176.5(6)
C22 O3 C21 Au2 6.1(9)
N2 Au2 C21 N3 -138(10)
Au3 Au2 C21 N3 -0.6(4)
Au1 Au2 C21 N3 -6.2(6)
N2 Au2 C21 O3 39(11)
Au3 Au2 C21 O3 176.8(6)
Au1 Au2 C21 O3 171.1(4)
C21 O3 C22 C23 -130.5(7)
C21 N3 C24 C25 -142.0(6)
Au3 N3 C24 C25 37.7(7)
C21 N3 C24 C29 44.7(9)
Au3 N3 C24 C29 -135.6(5)
C29 C24 C25 C26 -0.5(9)
N3 C24 C25 C26 -174.2(5)
C24 C25 C26 C27 1.9(9)
C25 C26 C27 C28 -2.9(9)
C25 C26 C27 C30 174.0(6)
C26 C27 C28 C29 2.7(10)
C30 C27 C28 C29 -174.2(6)
C27 C28 C29 C24 -1.4(10)
C25 C24 C29 C28 0.3(9)
N3 C24 C29 C28 173.6(6)
F1S C1S C2S F2S 2.9(11)
C6S C1S C2S F2S -178.6(6)
F1S C1S C2S C3S -179.4(7)
C6S C1S C2S C3S -1.0(11)
F2S C2S C3S F3S -1.1(11)
C1S C2S C3S F3S -178.8(7)
F2S C2S C3S C4S 178.1(7)
C1S C2S C3S C4S 0.5(11)
F3S C3S C4S F4S -2.8(11)
C2S C3S C4S F4S 177.9(7)
F3S C3S C4S C5S -179.9(6)
C2S C3S C4S C5S 0.8(11)
F4S C4S C5S F5S 1.9(11)
C3S C4S C5S F5S 179.1(6)
F4S C4S C5S C6S -178.8(7)
C3S C4S C5S C6S -1.6(11)
F5S C5S C6S F6S -0.6(11)
C4S C5S C6S F6S -179.9(7)
F5S C5S C6S C1S -179.5(7)
C4S C5S C6S C1S 1.2(11)
F1S C1S C6S F6S -0.3(11)
C2S C1S C6S F6S -178.7(7)
F1S C1S C6S C5S 178.6(7)
C2S C1S C6S C5S 0.1(11)
